data_4069048
loop_
_publ_author_name
'Smaliy, Radomyr V.'
'Beaup\'erin, Matthieu'
'Cattey, H\'el\`ene'
'Meunier, Philippe'
'Hierso, Jean-Cyrille'
'Roger, Julien'
'Doucet, Henri'
'Coppel, Yannick'

_publ_section_title
;
 Conformational Control of Metallocene Backbone by Cyclopentadienyl Ring
 Substitution: A New Concept in Polyphosphane Ligands Evidenced by
 &#x201C;Through-Space&#x201D; Nuclear Spin&#x2212;Spin Coupling.
 Application in Heteroaromatics Arylation by Direct C&#x2212;H Activation
;
_journal_issue 11
_journal_name_full Organometallics
_journal_page_first 3152
_journal_paper_doi 10.1021/om8012162
_journal_volume 28
_journal_year 2009
_chemical_formula_moiety 'C54 H53 Fe P3'
_chemical_formula_sum 'C54 H53 Fe P3'
_chemical_formula_weight 850.72
_chemical_name_systematic
;
 ?
;
_space_group_IT_number 2
_symmetry_cell_setting triclinic
_symmetry_space_group_name_Hall '-P 1'
_symmetry_space_group_name_H-M 'P -1'
_atom_sites_solution_hydrogens geom
_atom_sites_solution_primary direct
_atom_sites_solution_secondary difmap
_audit_creation_method SHELXL-97
_cell_angle_alpha 81.2257(8)
_cell_angle_beta 68.2423(10)
_cell_angle_gamma 64.6175(13)
_cell_formula_units_Z 2
_cell_length_a 12.9826(2)
_cell_length_b 13.6178(3)
_cell_length_c 15.4017(5)
_cell_measurement_reflns_used 26306
_cell_measurement_temperature 115(2)
_cell_measurement_theta_max 27.485
_cell_measurement_theta_min 0.998
_cell_volume 2284.76(10)
_computing_cell_refinement 'DENZO-SMN (Otwinowski & Minor, 1997)'
_computing_data_collection 'KappaCCD Server Software (Nonius,1997)'
_computing_data_reduction 'DENZO-SMN (Otwinowski & Minor, 1997)'
_computing_molecular_graphics 'ORTEPIII (Burnett, 1996)'
_computing_publication_material 'SHELXL97 and WinGX (Farrugia, 1999)'
_computing_structure_refinement 'SHELXL-97 (Sheldrick, 1997)'
_computing_structure_solution 'SIR92 (Altomare, 1993)'
_diffrn_ambient_temperature 115(2)
_diffrn_measured_fraction_theta_full 0.991
_diffrn_measured_fraction_theta_max 0.991
_diffrn_measurement_device_type KappaCCD
_diffrn_measurement_method '\f scans (\k = 0) + additional \w scans'
_diffrn_radiation_monochromator graphite
_diffrn_radiation_source 'fine-focus sealed tube'
_diffrn_radiation_type MoK\a
_diffrn_radiation_wavelength 0.71073
_diffrn_reflns_av_R_equivalents 0.0486
_diffrn_reflns_av_sigmaI/netI 0.0789
_diffrn_reflns_limit_h_max 16
_diffrn_reflns_limit_h_min -16
_diffrn_reflns_limit_k_max 16
_diffrn_reflns_limit_k_min -17
_diffrn_reflns_limit_l_max 19
_diffrn_reflns_limit_l_min -19
_diffrn_reflns_number 17940
_diffrn_reflns_theta_full 27.37
_diffrn_reflns_theta_max 27.37
_diffrn_reflns_theta_min 1.66
_diffrn_standards_number 0
_exptl_absorpt_coefficient_mu 0.470
_exptl_absorpt_correction_type none
_exptl_crystal_colour orange
_exptl_crystal_density_diffrn 1.237
_exptl_crystal_density_method 'not measured'
_exptl_crystal_description prism
_exptl_crystal_F_000 896
_exptl_crystal_size_max 0.22
_exptl_crystal_size_mid 0.17
_exptl_crystal_size_min 0.07
_refine_diff_density_max 1.247
_refine_diff_density_min -0.365
_refine_diff_density_rms 0.067
_refine_ls_extinction_method none
_refine_ls_goodness_of_fit_ref 1.026
_refine_ls_hydrogen_treatment noref
_refine_ls_matrix_type full
_refine_ls_number_parameters 523
_refine_ls_number_reflns 10270
_refine_ls_number_restraints 0
_refine_ls_restrained_S_all 1.026
_refine_ls_R_factor_all 0.0908
_refine_ls_R_factor_gt 0.0519
_refine_ls_shift/su_max 0.002
_refine_ls_shift/su_mean 0.000
_refine_ls_structure_factor_coef Fsqd
_refine_ls_weighting_details 'calc w=1/[\s^2^(Fo^2^)+(0.0407P)^2^+1.7278P] where P=(Fo^2^+2Fc^2^)/3'
_refine_ls_weighting_scheme calc
_refine_ls_wR_factor_gt 0.1073
_refine_ls_wR_factor_ref 0.1226
_reflns_number_gt 7135
_reflns_number_total 10270
_reflns_threshold_expression >2sigma(I)
_cod_data_source_file om8012162_si_002.cif
_cod_data_source_block jc13
_cod_database_code 4069048

loop_
_symmetry_equiv_pos_as_xyz
'x, y, z'
'-x, -y, -z'

loop_
_atom_site_label
_atom_site_type_symbol
_atom_site_fract_x
_atom_site_fract_y
_atom_site_fract_z
_atom_site_U_iso_or_equiv
_atom_site_adp_type
_atom_site_occupancy
_atom_site_symmetry_multiplicity
_atom_site_calc_flag
_atom_site_refinement_flags
C1 C 0.6251(2) 0.5094(2) 0.22636(19) 0.0246(6) Uani 1 1 d .
C2 C 0.5492(2) 0.5185(2) 0.17497(19) 0.0238(6) Uani 1 1 d .
H2 H 0.5774 0.4959 0.1119 0.029 Uiso 1 1 calc R
C3 C 0.4251(2) 0.5667(2) 0.23283(19) 0.0239(6) Uani 1 1 d .
C4 C 0.4236(3) 0.5895(2) 0.32057(19) 0.0266(6) Uani 1 1 d .
H3 H 0.3530 0.6222 0.3730 0.032 Uiso 1 1 calc R
C5 C 0.5445(3) 0.5553(2) 0.31678(18) 0.0260(6) Uani 1 1 d .
H5 H 0.5684 0.5618 0.3662 0.031 Uiso 1 1 calc R
C6 C 0.3169(3) 0.5739(2) 0.2113(2) 0.0287(6) Uani 1 1 d .
C7 C 0.2944(3) 0.4718(3) 0.2530(2) 0.0387(8) Uani 1 1 d .
H7A H 0.2253 0.4728 0.2404 0.058 Uiso 1 1 calc R
H7B H 0.2767 0.4709 0.3206 0.058 Uiso 1 1 calc R
H7C H 0.3668 0.4068 0.2244 0.058 Uiso 1 1 calc R
C8 C 0.3427(3) 0.5752(3) 0.1061(2) 0.0380(7) Uani 1 1 d .
H8A H 0.2717 0.5793 0.0945 0.057 Uiso 1 1 calc R
H8B H 0.4128 0.5087 0.0775 0.057 Uiso 1 1 calc R
H8C H 0.3602 0.6386 0.0786 0.057 Uiso 1 1 calc R
C9 C 0.2044(3) 0.6759(3) 0.2547(3) 0.0487(9) Uani 1 1 d .
H9A H 0.1361 0.6783 0.2399 0.073 Uiso 1 1 calc R
H9B H 0.2204 0.7405 0.2294 0.073 Uiso 1 1 calc R
H9C H 0.1843 0.6745 0.3227 0.073 Uiso 1 1 calc R
C10 C 0.8415(3) 0.3642(2) 0.0916(2) 0.0302(6) Uani 1 1 d .
C11 C 0.7918(3) 0.2921(2) 0.0921(2) 0.0343(7) Uani 1 1 d .
H11 H 0.7216 0.2933 0.1426 0.041 Uiso 1 1 calc R
C12 C 0.8435(3) 0.2181(3) 0.0195(2) 0.0451(8) Uani 1 1 d .
H12 H 0.8086 0.1690 0.0206 0.054 Uiso 1 1 calc R
C13 C 0.9452(3) 0.2155(3) -0.0542(2) 0.0544(10) Uani 1 1 d .
H13 H 0.9813 0.1642 -0.1035 0.065 Uiso 1 1 calc R
C14 C 0.9942(3) 0.2879(4) -0.0559(3) 0.0602(11) Uani 1 1 d .
H14 H 1.0637 0.2873 -0.1070 0.072 Uiso 1 1 calc R
C15 C 0.9428(3) 0.3614(3) 0.0165(2) 0.0474(9) Uani 1 1 d .
H15 H 0.9775 0.4108 0.0146 0.057 Uiso 1 1 calc R
C16 C 0.8240(3) 0.3589(2) 0.2792(2) 0.0294(6) Uani 1 1 d .
C17 C 0.9432(3) 0.3178(2) 0.2783(2) 0.0362(7) Uani 1 1 d .
H17 H 1.0004 0.3406 0.2313 0.043 Uiso 1 1 calc R
C18 C 0.9789(3) 0.2438(3) 0.3452(2) 0.0405(8) Uani 1 1 d .
H18 H 1.0607 0.2152 0.3429 0.049 Uiso 1 1 calc R
C19 C 0.8968(3) 0.2120(3) 0.4145(2) 0.0406(8) Uani 1 1 d .
H19 H 0.9213 0.1623 0.4607 0.049 Uiso 1 1 calc R
C20 C 0.7776(3) 0.2524(2) 0.4171(2) 0.0368(7) Uani 1 1 d .
H20 H 0.7202 0.2309 0.4653 0.044 Uiso 1 1 calc R
C21 C 0.7426(3) 0.3245(2) 0.3489(2) 0.0324(7) Uani 1 1 d .
H21 H 0.6615 0.3506 0.3501 0.039 Uiso 1 1 calc R
C22 C 0.5308(2) 0.7961(2) 0.25755(18) 0.0227(6) Uani 1 1 d .
C23 C 0.4140(2) 0.8350(2) 0.24530(18) 0.0209(5) Uani 1 1 d .
C24 C 0.4379(2) 0.8118(2) 0.15050(18) 0.0230(6) Uani 1 1 d .
H24 H 0.3777 0.8273 0.1234 0.028 Uiso 1 1 calc R
C25 C 0.5652(2) 0.7618(2) 0.10305(18) 0.0238(6) Uani 1 1 d .
C26 C 0.6213(2) 0.7520(2) 0.16959(18) 0.0247(6) Uani 1 1 d .
H26 H 0.7064 0.7208 0.1573 0.030 Uiso 1 1 calc R
C27 C 0.6301(3) 0.7407(2) -0.00110(19) 0.0281(6) Uani 1 1 d .
C28 C 0.7398(3) 0.6315(2) -0.0217(2) 0.0350(7) Uani 1 1 d .
H28A H 0.7795 0.6205 -0.0895 0.053 Uiso 1 1 calc R
H28B H 0.7131 0.5729 0.0056 0.053 Uiso 1 1 calc R
H28C H 0.7973 0.6310 0.0056 0.053 Uiso 1 1 calc R
C29 C 0.5441(3) 0.7454(3) -0.0487(2) 0.0407(8) Uani 1 1 d .
H29A H 0.5880 0.7316 -0.1159 0.061 Uiso 1 1 calc R
H29B H 0.4770 0.8175 -0.0390 0.061 Uiso 1 1 calc R
H29C H 0.5118 0.6901 -0.0219 0.061 Uiso 1 1 calc R
C30 C 0.6755(3) 0.8312(3) -0.0411(2) 0.0474(9) Uani 1 1 d .
H30A H 0.7180 0.8203 -0.1087 0.071 Uiso 1 1 calc R
H30B H 0.7311 0.8290 -0.0111 0.071 Uiso 1 1 calc R
H30C H 0.6062 0.9020 -0.0291 0.071 Uiso 1 1 calc R
C31 C 0.6841(3) 0.7091(2) 0.3731(2) 0.0290(6) Uani 1 1 d .
C32 C 0.6716(3) 0.6328(3) 0.4435(2) 0.0382(8) Uani 1 1 d .
H32 H 0.5929 0.6403 0.4842 0.046 Uiso 1 1 calc R
C33 C 0.7733(4) 0.5459(3) 0.4546(3) 0.0507(10) Uani 1 1 d .
H33 H 0.7636 0.4935 0.5018 0.061 Uiso 1 1 calc R
C34 C 0.8864(4) 0.5356(3) 0.3982(3) 0.0573(11) Uani 1 1 d .
H34 H 0.9556 0.4766 0.4064 0.069 Uiso 1 1 calc R
C35 C 0.9010(3) 0.6108(3) 0.3290(3) 0.0527(10) Uani 1 1 d .
H35 H 0.9802 0.6034 0.2896 0.063 Uiso 1 1 calc R
C36 C 0.8000(3) 0.6973(3) 0.3168(2) 0.0374(7) Uani 1 1 d .
H36 H 0.8108 0.7489 0.2692 0.045 Uiso 1 1 calc R
C37 C 0.5985(2) 0.9320(2) 0.32507(19) 0.0262(6) Uani 1 1 d .
C38 C 0.6185(3) 0.9764(2) 0.2360(2) 0.0338(7) Uani 1 1 d .
H38 H 0.6134 0.9444 0.1879 0.041 Uiso 1 1 calc R
C39 C 0.6458(3) 1.0672(3) 0.2169(2) 0.0403(8) Uani 1 1 d .
H39 H 0.6594 1.0969 0.1558 0.048 Uiso 1 1 calc R
C40 C 0.6533(3) 1.1148(3) 0.2863(2) 0.0400(8) Uani 1 1 d .
H40 H 0.6699 1.1780 0.2735 0.048 Uiso 1 1 calc R
C41 C 0.6367(3) 1.0699(3) 0.3738(2) 0.0364(7) Uani 1 1 d .
H41 H 0.6430 1.1016 0.4213 0.044 Uiso 1 1 calc R
C42 C 0.6108(2) 0.9790(2) 0.3933(2) 0.0305(6) Uani 1 1 d .
H42 H 0.6011 0.9479 0.4538 0.037 Uiso 1 1 calc R
C43 C 0.2646(2) 1.0206(2) 0.36826(18) 0.0229(6) Uani 1 1 d .
C44 C 0.1960(2) 1.0589(2) 0.45981(19) 0.0279(6) Uani 1 1 d .
H44 H 0.1581 1.0170 0.5038 0.033 Uiso 1 1 calc R
C45 C 0.1824(3) 1.1569(2) 0.4872(2) 0.0351(7) Uani 1 1 d .
H45 H 0.1333 1.1830 0.5492 0.042 Uiso 1 1 calc R
C46 C 0.2400(3) 1.2169(2) 0.4249(2) 0.0371(7) Uani 1 1 d .
H46 H 0.2316 1.2838 0.4443 0.044 Uiso 1 1 calc R
C47 C 0.3102(3) 1.1798(2) 0.3340(2) 0.0358(7) Uani 1 1 d .
H47 H 0.3501 1.2211 0.2911 0.043 Uiso 1 1 calc R
C48 C 0.3220(3) 1.0822(2) 0.3056(2) 0.0292(6) Uani 1 1 d .
H48 H 0.3696 1.0573 0.2432 0.035 Uiso 1 1 calc R
C49 C 0.1585(2) 0.9482(2) 0.27734(19) 0.0245(6) Uani 1 1 d .
C50 C 0.0525(2) 0.9313(2) 0.3178(2) 0.0289(6) Uani 1 1 d .
H50 H 0.0418 0.8898 0.3734 0.035 Uiso 1 1 calc R
C51 C -0.0381(3) 0.9738(2) 0.2783(2) 0.0349(7) Uani 1 1 d .
H51 H -0.1102 0.9618 0.3069 0.042 Uiso 1 1 calc R
C52 C -0.0230(3) 1.0337(2) 0.1974(2) 0.0391(8) Uani 1 1 d .
H52 H -0.0850 1.0632 0.1703 0.047 Uiso 1 1 calc R
C53 C 0.0824(3) 1.0509(2) 0.1557(2) 0.0354(7) Uani 1 1 d .
H53 H 0.0931 1.0915 0.0996 0.043 Uiso 1 1 calc R
C54 C 0.1722(3) 1.0089(2) 0.1956(2) 0.0289(6) Uani 1 1 d .
H54 H 0.2439 1.0217 0.1669 0.035 Uiso 1 1 calc R
Fe Fe 0.51129(3) 0.67036(3) 0.21807(3) 0.02086(10) Uani 1 1 d .
P1 P 0.78946(7) 0.45895(6) 0.18791(5) 0.02899(18) Uani 1 1 d .
P2 P 0.54520(7) 0.82191(6) 0.36390(5) 0.02568(17) Uani 1 1 d .
P3 P 0.26833(6) 0.89259(6) 0.33963(5) 0.02378(16) Uani 1 1 d .

loop_
_atom_site_aniso_label
_atom_site_aniso_U_11
_atom_site_aniso_U_22
_atom_site_aniso_U_33
_atom_site_aniso_U_23
_atom_site_aniso_U_13
_atom_site_aniso_U_12
C1 0.0252(14) 0.0194(14) 0.0296(15) 0.0035(11) -0.0142(12) -0.0065(11)
C2 0.0284(15) 0.0193(13) 0.0256(14) 0.0000(11) -0.0110(12) -0.0099(12)
C3 0.0252(15) 0.0188(13) 0.0301(15) 0.0010(11) -0.0080(12) -0.0126(12)
C4 0.0294(15) 0.0230(14) 0.0262(14) 0.0022(11) -0.0057(12) -0.0134(12)
C5 0.0357(16) 0.0231(14) 0.0229(14) 0.0057(11) -0.0147(12) -0.0131(13)
C6 0.0247(15) 0.0250(15) 0.0394(17) -0.0029(12) -0.0104(13) -0.0123(12)
C7 0.0448(19) 0.0414(19) 0.0419(18) 0.0015(15) -0.0133(15) -0.0297(16)
C8 0.0393(18) 0.0436(19) 0.0463(19) 0.0094(15) -0.0256(16) -0.0242(16)
C9 0.0282(17) 0.042(2) 0.079(3) -0.0194(18) -0.0178(18) -0.0114(15)
C10 0.0257(15) 0.0301(16) 0.0296(15) 0.0039(12) -0.0128(13) -0.0049(13)
C11 0.0394(18) 0.0260(16) 0.0320(16) 0.0020(13) -0.0128(14) -0.0084(14)
C12 0.061(2) 0.0317(18) 0.0415(19) 0.0010(15) -0.0260(18) -0.0107(17)
C13 0.052(2) 0.052(2) 0.037(2) -0.0127(17) -0.0190(18) 0.0063(19)
C14 0.035(2) 0.081(3) 0.039(2) -0.011(2) 0.0013(16) -0.009(2)
C15 0.0295(18) 0.061(2) 0.045(2) -0.0020(17) -0.0089(15) -0.0151(17)
C16 0.0320(16) 0.0224(15) 0.0365(16) -0.0038(12) -0.0199(13) -0.0054(13)
C17 0.0319(17) 0.0333(17) 0.0386(18) -0.0066(14) -0.0158(14) -0.0038(14)
C18 0.0367(18) 0.0340(18) 0.050(2) -0.0062(15) -0.0305(17) 0.0016(15)
C19 0.052(2) 0.0320(17) 0.0416(19) 0.0006(14) -0.0317(17) -0.0077(16)
C20 0.0460(19) 0.0277(16) 0.0441(19) 0.0034(14) -0.0271(16) -0.0128(15)
C21 0.0376(17) 0.0248(15) 0.0428(18) 0.0015(13) -0.0243(15) -0.0114(13)
C22 0.0208(14) 0.0194(13) 0.0276(14) 0.0012(11) -0.0083(11) -0.0084(11)
C23 0.0212(14) 0.0161(13) 0.0271(14) 0.0022(10) -0.0106(11) -0.0079(11)
C24 0.0260(14) 0.0196(13) 0.0272(14) 0.0031(11) -0.0137(12) -0.0097(12)
C25 0.0273(15) 0.0227(14) 0.0236(14) 0.0020(11) -0.0096(12) -0.0117(12)
C26 0.0231(14) 0.0253(14) 0.0285(15) 0.0032(11) -0.0086(12) -0.0135(12)
C27 0.0325(16) 0.0283(15) 0.0238(14) 0.0017(12) -0.0082(12) -0.0143(13)
C28 0.0333(17) 0.0374(18) 0.0291(16) -0.0019(13) -0.0066(13) -0.0123(14)
C29 0.0430(19) 0.053(2) 0.0238(16) -0.0031(14) -0.0130(14) -0.0155(17)
C30 0.067(2) 0.047(2) 0.0300(17) 0.0031(15) -0.0027(16) -0.0364(19)
C31 0.0349(17) 0.0291(15) 0.0320(16) -0.0001(12) -0.0196(13) -0.0140(13)
C32 0.054(2) 0.0396(19) 0.0404(18) 0.0064(14) -0.0308(16) -0.0262(17)
C33 0.084(3) 0.0335(19) 0.061(2) 0.0115(17) -0.055(2) -0.026(2)
C34 0.065(3) 0.032(2) 0.090(3) -0.006(2) -0.057(3) -0.0057(18)
C35 0.037(2) 0.047(2) 0.077(3) -0.014(2) -0.0278(19) -0.0081(17)
C36 0.0299(17) 0.0382(18) 0.0466(19) -0.0019(15) -0.0181(15) -0.0111(14)
C37 0.0221(14) 0.0281(15) 0.0307(15) -0.0004(12) -0.0106(12) -0.0108(12)
C38 0.0384(18) 0.0375(17) 0.0363(17) 0.0037(13) -0.0172(14) -0.0227(15)
C39 0.046(2) 0.047(2) 0.0413(19) 0.0129(15) -0.0204(16) -0.0304(17)
C40 0.0391(19) 0.0346(18) 0.056(2) 0.0040(15) -0.0203(16) -0.0218(15)
C41 0.0337(17) 0.0387(18) 0.0419(18) -0.0073(14) -0.0133(15) -0.0164(15)
C42 0.0267(15) 0.0335(16) 0.0345(16) -0.0014(13) -0.0140(13) -0.0116(13)
C43 0.0225(14) 0.0196(13) 0.0274(14) 0.0019(11) -0.0131(12) -0.0060(11)
C44 0.0281(15) 0.0295(16) 0.0281(15) 0.0025(12) -0.0140(13) -0.0105(13)
C45 0.0347(17) 0.0344(17) 0.0352(17) -0.0091(13) -0.0159(14) -0.0069(14)
C46 0.0447(19) 0.0254(16) 0.051(2) -0.0054(14) -0.0271(16) -0.0119(14)
C47 0.0415(19) 0.0292(16) 0.0456(19) 0.0044(14) -0.0204(16) -0.0189(15)
C48 0.0316(16) 0.0260(15) 0.0317(16) 0.0013(12) -0.0137(13) -0.0112(13)
C49 0.0212(14) 0.0195(14) 0.0301(15) -0.0036(11) -0.0098(12) -0.0039(11)
C50 0.0243(15) 0.0284(15) 0.0320(16) -0.0025(12) -0.0093(13) -0.0083(12)
C51 0.0237(15) 0.0371(17) 0.0452(18) -0.0038(14) -0.0133(14) -0.0106(14)
C52 0.0339(18) 0.0350(18) 0.051(2) -0.0004(15) -0.0252(16) -0.0069(15)
C53 0.0379(18) 0.0302(16) 0.0384(17) 0.0062(13) -0.0198(15) -0.0102(14)
C54 0.0278(15) 0.0253(15) 0.0362(16) 0.0045(12) -0.0136(13) -0.0122(13)
Fe 0.0208(2) 0.0200(2) 0.0230(2) 0.00105(15) -0.00905(16) -0.00839(16)
P1 0.0251(4) 0.0253(4) 0.0376(4) 0.0022(3) -0.0151(3) -0.0080(3)
P2 0.0271(4) 0.0291(4) 0.0260(4) 0.0013(3) -0.0118(3) -0.0140(3)
P3 0.0217(4) 0.0221(4) 0.0269(4) -0.0002(3) -0.0083(3) -0.0082(3)

loop_
_atom_type_symbol
_atom_type_description
_atom_type_scat_dispersion_real
_atom_type_scat_dispersion_imag
_atom_type_scat_source
C C 0.0033 0.0016 'International Tables Vol C Tables 4.2.6.8 and 6.1.1.4'
H H 0.0000 0.0000 'International Tables Vol C Tables 4.2.6.8 and 6.1.1.4'
Fe Fe 0.3463 0.8444 'International Tables Vol C Tables 4.2.6.8 and 6.1.1.4'
P P 0.1023 0.0942 'International Tables Vol C Tables 4.2.6.8 and 6.1.1.4'

loop_
_geom_angle_atom_site_label_1
_geom_angle_atom_site_label_2
_geom_angle_atom_site_label_3
_geom_angle
C5 C1 C2 106.0(2)
C5 C1 P1 124.6(2)
C2 C1 P1 129.4(2)
C5 C1 Fe 68.19(15)
C2 C1 Fe 69.54(15)
P1 C1 Fe 123.97(14)
C3 C2 C1 109.6(2)
C3 C2 Fe 70.86(15)
C1 C2 Fe 69.89(15)
C3 C2 H2 125.2
C1 C2 H2 125.2
Fe C2 H2 125.6
C2 C3 C4 106.7(2)
C2 C3 C6 126.3(2)
C4 C3 C6 126.1(2)
C2 C3 Fe 69.03(14)
C4 C3 Fe 68.53(14)
C6 C3 Fe 135.26(19)
C5 C4 C3 108.8(2)
C5 C4 Fe 69.02(15)
C3 C4 Fe 71.27(15)
C5 C4 H3 125.6
C3 C4 H3 125.6
Fe C4 H3 125.7
C4 C5 C1 108.9(2)
C4 C5 Fe 70.53(15)
C1 C5 Fe 70.96(15)
C4 C5 H5 125.5
C1 C5 H5 125.5
Fe C5 H5 124.6
C3 C6 C8 111.5(2)
C3 C6 C9 111.2(2)
C8 C6 C9 108.5(3)
C3 C6 C7 106.6(2)
C8 C6 C7 109.0(2)
C9 C6 C7 110.0(3)
C6 C7 H7A 109.5
C6 C7 H7B 109.5
H7A C7 H7B 109.5
C6 C7 H7C 109.5
H7A C7 H7C 109.5
H7B C7 H7C 109.5
C6 C8 H8A 109.5
C6 C8 H8B 109.5
H8A C8 H8B 109.5
C6 C8 H8C 109.5
H8A C8 H8C 109.5
H8B C8 H8C 109.5
C6 C9 H9A 109.5
C6 C9 H9B 109.5
H9A C9 H9B 109.5
C6 C9 H9C 109.5
H9A C9 H9C 109.5
H9B C9 H9C 109.5
C15 C10 C11 118.3(3)
C15 C10 P1 116.5(2)
C11 C10 P1 125.1(2)
C10 C11 C12 120.7(3)
C10 C11 H11 119.6
C12 C11 H11 119.6
C13 C12 C11 120.2(3)
C13 C12 H12 119.9
C11 C12 H12 119.9
C12 C13 C14 119.5(3)
C12 C13 H13 120.3
C14 C13 H13 120.3
C13 C14 C15 120.2(3)
C13 C14 H14 119.9
C15 C14 H14 119.9
C14 C15 C10 121.1(4)
C14 C15 H15 119.4
C10 C15 H15 119.4
C21 C16 C17 118.2(3)
C21 C16 P1 126.2(2)
C17 C16 P1 115.6(2)
C18 C17 C16 120.7(3)
C18 C17 H17 119.7
C16 C17 H17 119.7
C19 C18 C17 120.3(3)
C19 C18 H18 119.8
C17 C18 H18 119.8
C18 C19 C20 120.0(3)
C18 C19 H19 120.0
C20 C19 H19 120.0
C21 C20 C19 119.7(3)
C21 C20 H20 120.2
C19 C20 H20 120.2
C16 C21 C20 121.1(3)
C16 C21 H21 119.4
C20 C21 H21 119.4
C26 C22 C23 106.8(2)
C26 C22 P2 130.5(2)
C23 C22 P2 122.2(2)
C26 C22 Fe 69.35(14)
C23 C22 Fe 70.16(14)
P2 C22 Fe 131.87(14)
C24 C23 C22 106.9(2)
C24 C23 P3 129.03(19)
C22 C23 P3 123.91(19)
C24 C23 Fe 69.56(14)
C22 C23 Fe 68.45(14)
P3 C23 Fe 123.54(13)
C25 C24 C23 109.7(2)
C25 C24 Fe 70.71(15)
C23 C24 Fe 69.84(14)
C25 C24 H24 125.1
C23 C24 H24 125.1
Fe C24 H24 125.9
C24 C25 C26 106.6(2)
C24 C25 C27 127.0(2)
C26 C25 C27 125.6(2)
C24 C25 Fe 69.15(14)
C26 C25 Fe 68.12(14)
C27 C25 Fe 135.22(19)
C25 C26 C22 109.9(2)
C25 C26 Fe 71.47(15)
C22 C26 Fe 69.67(14)
C25 C26 H26 125.0
C22 C26 H26 125.0
Fe C26 H26 125.4
C25 C27 C29 111.1(2)
C25 C27 C28 111.7(2)
C29 C27 C28 110.0(2)
C25 C27 C30 107.1(2)
C29 C27 C30 108.7(3)
C28 C27 C30 108.2(2)
C27 C28 H28A 109.5
C27 C28 H28B 109.5
H28A C28 H28B 109.5
C27 C28 H28C 109.5
H28A C28 H28C 109.5
H28B C28 H28C 109.5
C27 C29 H29A 109.5
C27 C29 H29B 109.5
H29A C29 H29B 109.5
C27 C29 H29C 109.5
H29A C29 H29C 109.5
H29B C29 H29C 109.5
C27 C30 H30A 109.5
C27 C30 H30B 109.5
H30A C30 H30B 109.5
C27 C30 H30C 109.5
H30A C30 H30C 109.5
H30B C30 H30C 109.5
C36 C31 C32 118.1(3)
C36 C31 P2 124.0(2)
C32 C31 P2 117.9(2)
C33 C32 C31 120.7(3)
C33 C32 H32 119.7
C31 C32 H32 119.7
C34 C33 C32 120.2(3)
C34 C33 H33 119.9
C32 C33 H33 119.9
C33 C34 C35 120.1(3)
C33 C34 H34 119.9
C35 C34 H34 119.9
C34 C35 C36 120.1(4)
C34 C35 H35 119.9
C36 C35 H35 119.9
C31 C36 C35 120.8(3)
C31 C36 H36 119.6
C35 C36 H36 119.6
C38 C37 C42 118.2(3)
C38 C37 P2 125.1(2)
C42 C37 P2 116.5(2)
C39 C38 C37 120.4(3)
C39 C38 H38 119.8
C37 C38 H38 119.8
C40 C39 C38 120.4(3)
C40 C39 H39 119.8
C38 C39 H39 119.8
C41 C40 C39 119.5(3)
C41 C40 H40 120.3
C39 C40 H40 120.3
C40 C41 C42 120.6(3)
C40 C41 H41 119.7
C42 C41 H41 119.7
C41 C42 C37 120.8(3)
C41 C42 H42 119.6
C37 C42 H42 119.6
C48 C43 C44 118.4(2)
C48 C43 P3 125.2(2)
C44 C43 P3 116.3(2)
C45 C44 C43 120.9(3)
C45 C44 H44 119.6
C43 C44 H44 119.6
C46 C45 C44 120.2(3)
C46 C45 H45 119.9
C44 C45 H45 119.9
C45 C46 C47 120.0(3)
C45 C46 H46 120.0
C47 C46 H46 120.0
C46 C47 C48 119.9(3)
C46 C47 H47 120.0
C48 C47 H47 120.0
C47 C48 C43 120.5(3)
C47 C48 H48 119.7
C43 C48 H48 119.7
C50 C49 C54 118.3(3)
C50 C49 P3 116.7(2)
C54 C49 P3 124.9(2)
C49 C50 C51 121.1(3)
C49 C50 H50 119.5
C51 C50 H50 119.5
C52 C51 C50 119.8(3)
C52 C51 H51 120.1
C50 C51 H51 120.1
C51 C52 C53 120.0(3)
C51 C52 H52 120.0
C53 C52 H52 120.0
C52 C53 C54 120.1(3)
C52 C53 H53 119.9
C54 C53 H53 119.9
C53 C54 C49 120.7(3)
C53 C54 H54 119.6
C49 C54 H54 119.6
C5 Fe C26 117.22(11)
C5 Fe C22 104.12(11)
C26 Fe C22 40.98(10)
C5 Fe C4 40.45(11)
C26 Fe C4 152.26(11)
C22 Fe C4 118.00(11)
C5 Fe C24 163.70(11)
C26 Fe C24 67.64(10)
C22 Fe C24 68.73(10)
C4 Fe C24 128.75(11)
C5 Fe C2 67.87(11)
C26 Fe C2 126.41(11)
C22 Fe C2 161.57(10)
C4 Fe C2 67.41(11)
C24 Fe C2 123.20(10)
C5 Fe C23 124.58(11)
C26 Fe C23 68.60(10)
C22 Fe C23 41.38(10)
C4 Fe C23 108.07(11)
C24 Fe C23 40.60(10)
C2 Fe C23 156.70(10)
C5 Fe C1 40.84(11)
C26 Fe C1 105.57(11)
C22 Fe C1 122.69(10)
C4 Fe C1 68.32(11)
C24 Fe C1 155.32(11)
C2 Fe C1 40.57(10)
C23 Fe C1 161.28(10)
C5 Fe C25 152.67(11)
C26 Fe C25 40.41(10)
C22 Fe C25 68.95(10)
C4 Fe C25 166.14(11)
C24 Fe C25 40.14(10)
C2 Fe C25 110.08(10)
C23 Fe C25 68.49(10)
C1 Fe C25 119.36(11)
C5 Fe C3 68.01(11)
C26 Fe C3 164.72(11)
C22 Fe C3 154.15(11)
C4 Fe C3 40.19(10)
C24 Fe C3 111.69(10)
C2 Fe C3 40.11(10)
C23 Fe C3 121.60(10)
C1 Fe C3 68.34(10)
C25 Fe C3 129.17(10)
C1 P1 C16 101.55(13)
C1 P1 C10 103.36(13)
C16 P1 C10 98.98(13)
C22 P2 C31 105.75(12)
C22 P2 C37 100.71(12)
C31 P2 C37 100.70(13)
C23 P3 C43 103.30(12)
C23 P3 C49 103.07(12)
C43 P3 C49 99.08(12)

loop_
_geom_bond_atom_site_label_1
_geom_bond_atom_site_label_2
_geom_bond_distance
C1 C5 1.432(4)
C1 C2 1.433(4)
C1 P1 1.819(3)
C1 Fe 2.070(3)
C2 C3 1.425(4)
C2 Fe 2.065(3)
C2 H2 0.9500
C3 C4 1.423(4)
C3 C6 1.520(4)
C3 Fe 2.089(2)
C4 C5 1.412(4)
C4 Fe 2.053(3)
C4 H3 0.9500
C5 Fe 2.033(3)
C5 H5 0.9500
C6 C8 1.527(4)
C6 C9 1.527(4)
C6 C7 1.539(4)
C7 H7A 0.9800
C7 H7B 0.9800
C7 H7C 0.9800
C8 H8A 0.9800
C8 H8B 0.9800
C8 H8C 0.9800
C9 H9A 0.9800
C9 H9B 0.9800
C9 H9C 0.9800
C10 C15 1.383(4)
C10 C11 1.385(4)
C10 P1 1.847(3)
C11 C12 1.387(4)
C11 H11 0.9500
C12 C13 1.376(5)
C12 H12 0.9500
C13 C14 1.377(5)
C13 H13 0.9500
C14 C15 1.380(5)
C14 H14 0.9500
C15 H15 0.9500
C16 C21 1.385(4)
C16 C17 1.397(4)
C16 P1 1.842(3)
C17 C18 1.389(4)
C17 H17 0.9500
C18 C19 1.369(5)
C18 H18 0.9500
C19 C20 1.389(4)
C19 H19 0.9500
C20 C21 1.389(4)
C20 H20 0.9500
C21 H21 0.9500
C22 C26 1.428(4)
C22 C23 1.451(3)
C22 P2 1.817(3)
C22 Fe 2.042(3)
C23 C24 1.432(4)
C23 P3 1.828(3)
C23 Fe 2.065(3)
C24 C25 1.422(4)
C24 Fe 2.062(3)
C24 H24 0.9500
C25 C26 1.424(4)
C25 C27 1.515(4)
C25 Fe 2.082(3)
C26 Fe 2.038(2)
C26 H26 0.9500
C27 C29 1.524(4)
C27 C28 1.528(4)
C27 C30 1.539(4)
C28 H28A 0.9800
C28 H28B 0.9800
C28 H28C 0.9800
C29 H29A 0.9800
C29 H29B 0.9800
C29 H29C 0.9800
C30 H30A 0.9800
C30 H30B 0.9800
C30 H30C 0.9800
C31 C36 1.383(4)
C31 C32 1.396(4)
C31 P2 1.839(3)
C32 C33 1.394(5)
C32 H32 0.9500
C33 C34 1.358(5)
C33 H33 0.9500
C34 C35 1.379(5)
C34 H34 0.9500
C35 C36 1.390(4)
C35 H35 0.9500
C36 H36 0.9500
C37 C38 1.390(4)
C37 C42 1.398(4)
C37 P2 1.842(3)
C38 C39 1.389(4)
C38 H38 0.9500
C39 C40 1.385(4)
C39 H39 0.9500
C40 C41 1.371(4)
C40 H40 0.9500
C41 C42 1.380(4)
C41 H41 0.9500
C42 H42 0.9500
C43 C48 1.396(4)
C43 C44 1.396(4)
C43 P3 1.838(3)
C44 C45 1.380(4)
C44 H44 0.9500
C45 C46 1.379(4)
C45 H45 0.9500
C46 C47 1.386(4)
C46 H46 0.9500
C47 C48 1.390(4)
C47 H47 0.9500
C48 H48 0.9500
C49 C50 1.388(4)
C49 C54 1.394(4)
C49 P3 1.842(3)
C50 C51 1.389(4)
C50 H50 0.9500
C51 C52 1.379(4)
C51 H51 0.9500
C52 C53 1.384(4)
C52 H52 0.9500
C53 C54 1.385(4)
C53 H53 0.9500
C54 H54 0.9500
